data_4083359
loop_
_publ_author_name
'Sumner, Natalie J.'
'Spisak, Sarah N.'
'Filatov, Alexander S.'
'Rogachev, Andrey Yu.'
'Zabula, Alexander V.'
'Petrukhina, Marina A.'

_publ_section_title
;
 Double-Concave Binding of Bicorannulenyl Dianion: Cesium vs Lithium Salts
;
_journal_issue 11
_journal_name_full Organometallics
_journal_page_first 2874
_journal_paper_doi 10.1021/om500396m
_journal_volume 33
_journal_year 2014
_chemical_formula_moiety '2(C16 H32 Li O4), C40 H18'
_chemical_formula_sum 'C72 H82 Li2 O8'
_chemical_formula_weight 1089.26
_chemical_name_systematic
; 
 bicorannulenyl-bis(tetrakis(tetrahydrofuran)-lithium)  
;
_space_group_IT_number 14
_symmetry_cell_setting monoclinic
_symmetry_Int_Tables_number 14
_symmetry_space_group_name_Hall '-P 2yn'
_symmetry_space_group_name_H-M 'P 1 21/n 1'
_atom_sites_solution_hydrogens geom
_atom_sites_solution_primary direct
_atom_sites_solution_secondary difmap
_audit_creation_method SHELXL-97
_cell_angle_alpha 90.00
_cell_angle_beta 94.461(2)
_cell_angle_gamma 90.00
_cell_formula_units_Z 2
_cell_length_a 12.3460(17)
_cell_length_b 9.6936(14)
_cell_length_c 24.074(3)
_cell_measurement_reflns_used 9194
_cell_measurement_temperature 100(2)
_cell_measurement_theta_max 28.20
_cell_measurement_theta_min 2.27
_cell_volume 2872.4(7)
_computing_cell_refinement 'SAINT Ver. 6.22  (Bruker-AXS, 2003)'
_computing_data_collection 'SMART Ver. 5.622 (Bruker-AXS, 2003)'
_computing_data_reduction 'SAINT Ver. 6.22'
_computing_molecular_graphics 'SHELXTL Ver. 6.14'
_computing_publication_material 'SHELXTL Ver. 6.14'
_computing_structure_refinement 'SHELXTL Ver. 6.14'
_computing_structure_solution 'SHELXTL Ver. 6.14 (Bruker-AXS, 2003)'
_diffrn_ambient_temperature 100(2)
_diffrn_measured_fraction_theta_full 1.000
_diffrn_measured_fraction_theta_max 0.943
_diffrn_measurement_device_type 'Bruker SMART APEX CCD area-detector'
_diffrn_measurement_method '0.30\% \w scans'
_diffrn_radiation_monochromator graphite
_diffrn_radiation_source 'fine-focus sealed tube'
_diffrn_radiation_type Mo-K\a
_diffrn_radiation_wavelength 0.71073
_diffrn_reflns_av_R_equivalents 0.0286
_diffrn_reflns_av_sigmaI/netI 0.0286
_diffrn_reflns_limit_h_max 16
_diffrn_reflns_limit_h_min -16
_diffrn_reflns_limit_k_max 12
_diffrn_reflns_limit_k_min -12
_diffrn_reflns_limit_l_max 31
_diffrn_reflns_limit_l_min -30
_diffrn_reflns_number 24148
_diffrn_reflns_theta_full 25.00
_diffrn_reflns_theta_max 28.27
_diffrn_reflns_theta_min 1.70
_exptl_absorpt_coefficient_mu 0.080
_exptl_absorpt_correction_T_max 0.9921
_exptl_absorpt_correction_T_min 0.9666
_exptl_absorpt_correction_type multi-scan
_exptl_absorpt_process_details
;
SADABS  (Bruker-AXS, 2003)
;
_exptl_crystal_colour colorless
_exptl_crystal_density_diffrn 1.259
_exptl_crystal_density_method 'not measured'
_exptl_crystal_description block
_exptl_crystal_F_000 1168
_exptl_crystal_size_max 0.43
_exptl_crystal_size_mid 0.23
_exptl_crystal_size_min 0.10
_refine_diff_density_max 0.555
_refine_diff_density_min -0.352
_refine_diff_density_rms 0.044
_refine_ls_extinction_method none
_refine_ls_goodness_of_fit_ref 1.012
_refine_ls_hydrogen_treatment noref
_refine_ls_matrix_type full
_refine_ls_number_parameters 580
_refine_ls_number_reflns 6707
_refine_ls_number_restraints 80
_refine_ls_restrained_S_all 1.021
_refine_ls_R_factor_all 0.0954
_refine_ls_R_factor_gt 0.0661
_refine_ls_shift/su_max 0.000
_refine_ls_shift/su_mean 0.000
_refine_ls_structure_factor_coef Fsqd
_refine_ls_weighting_details 'calc w=1/[\s^2^(Fo^2^)+(0.0227P)^2^+2.9248P] where P=(Fo^2^+2Fc^2^)/3'
_refine_ls_weighting_scheme calc
_refine_ls_wR_factor_gt 0.1236
_refine_ls_wR_factor_ref 0.1383
_reflns_number_gt 4693
_reflns_number_total 6707
_reflns_threshold_expression I>2\s(I)
_cod_data_source_file om500396m_si_002.cif
_cod_data_source_block Li
_cod_depositor_comments
;
The following automatic conversions were performed:

'_symmetry_cell_setting' value 'Monoclinic' changed to 'monoclinic'
according to
/usr/data/users/saulius/crontab/automatic-downloads/rss-feeds/ACS/lib/dictionaries/cif_core.dic
dictionary named 'cif_core.dic' version 2.4.2 from 2011-04-26.

Automatic conversion script
Id: cif_fix_values 2281 2013-09-26 08:29:07Z andrius 

 Adding full bibliography for 4083359--4083360.cif.
;
_cod_original_cell_volume 2872.3(7)
_cod_original_sg_symbol_Hall '-P 2yn      '
_cod_original_sg_symbol_H-M 'P 1 21/n 1  '
_cod_database_code 4083359

loop_
_symmetry_equiv_pos_as_xyz
'x, y, z'
'-x+1/2, y+1/2, -z+1/2'
'-x, -y, -z'
'x-1/2, -y-1/2, z-1/2'

loop_
_atom_site_label
_atom_site_type_symbol
_atom_site_fract_x
_atom_site_fract_y
_atom_site_fract_z
_atom_site_U_iso_or_equiv
_atom_site_adp_type
_atom_site_occupancy
_atom_site_symmetry_multiplicity
_atom_site_calc_flag
_atom_site_refinement_flags
_atom_site_disorder_assembly
_atom_site_disorder_group
Li1 Li 0.4314(3) 0.1151(4) 0.09829(16) 0.0461(9) Uani 1 1 d . . .
O2 O 0.36380(11) -0.06465(16) 0.08663(6) 0.0410(4) Uani 1 1 d . C .
O3 O 0.37730(12) 0.20471(16) 0.16148(6) 0.0440(4) Uani 1 1 d . C .
O4 O 0.39096(14) 0.2334(2) 0.03543(7) 0.0611(5) Uani 1 1 d D C .
C1 C 0.9927(15) 0.0141(17) 0.0286(3) 0.0287(17) Uani 0.65 1 d PD . 1
C2 C 0.9442(3) -0.0897(4) 0.06349(13) 0.0303(6) Uani 0.65 1 d PD A 1
H2 H 0.9088 -0.1667 0.0457 0.036 Uiso 0.65 1 calc PR A 1
C3 C 0.9474(2) -0.0807(3) 0.12169(14) 0.0292(6) Uani 0.65 1 d PD A 1
C4 C 0.8817(7) -0.1532(11) 0.1598(4) 0.0325(18) Uani 0.65 1 d PD A 1
H4 H 0.8467 -0.2361 0.1472 0.039 Uiso 0.65 1 calc PR A 1
C5 C 0.8672(3) -0.1088(4) 0.21296(15) 0.0366(8) Uani 0.65 1 d PD A 1
H5 H 0.8273 -0.1645 0.2367 0.044 Uiso 0.65 1 calc PR A 1
C6 C 0.9122(3) 0.0231(4) 0.23361(13) 0.0351(7) Uani 0.65 1 d PD A 1
C7 C 0.8728(9) 0.1122(11) 0.2751(4) 0.038(2) Uani 0.65 1 d PD A 1
H7 H 0.8286 0.0743 0.3018 0.046 Uiso 0.65 1 calc PR A 1
C8 C 0.8971(3) 0.2528(5) 0.27746(15) 0.0416(9) Uani 0.65 1 d PD A 1
H8 H 0.8719 0.3073 0.3066 0.050 Uiso 0.65 1 calc PR A 1
C9 C 0.9596(3) 0.3168(4) 0.23654(14) 0.0372(8) Uani 0.65 1 d PD A 1
C10 C 0.9610(13) 0.4596(11) 0.2176(5) 0.044(2) Uani 0.65 1 d PD A 1
H10 H 0.9383 0.5294 0.2418 0.053 Uiso 0.65 1 calc PR A 1
C11 C 0.9928(3) 0.4984(4) 0.16735(16) 0.0404(8) Uani 0.65 1 d PD A 1
H11 H 0.9957 0.5937 0.1584 0.048 Uiso 0.65 1 calc PR A 1
C12 C 1.0227(2) 0.3966(4) 0.12682(14) 0.0328(7) Uani 0.65 1 d PD A 1
C13 C 1.0210(12) 0.4062(9) 0.0681(4) 0.0348(17) Uani 0.65 1 d PD A 1
H13 H 1.0247 0.4945 0.0512 0.042 Uiso 0.65 1 calc PR A 1
C14 C 1.0139(2) 0.2871(4) 0.03393(15) 0.0308(7) Uani 0.65 1 d PD A 1
H14 H 1.0051 0.2990 -0.0053 0.037 Uiso 0.65 1 calc PR A 1
C15 C 1.0195(2) 0.1484(3) 0.05586(14) 0.0275(6) Uani 0.65 1 d PD A 1
C16 C 1.0346(4) 0.1438(6) 0.11418(19) 0.0270(10) Uani 0.65 1 d PD A 1
C17 C 1.0058(4) 0.0304(5) 0.14669(19) 0.0281(9) Uani 0.65 1 d PD A 1
C18 C 0.9850(4) 0.0820(6) 0.1991(2) 0.0303(11) Uani 0.65 1 d PD A 1
C19 C 1.0063(4) 0.2258(6) 0.2004(2) 0.0309(12) Uani 0.65 1 d PD A 1
C20 C 1.0362(4) 0.2644(5) 0.1475(2) 0.0313(11) Uani 0.65 1 d PD A 1
C1X C 1.000(3) 0.038(3) 0.0246(7) 0.039(7) Uani 0.35 1 d PD . 2
C2X C 1.0134(5) 0.1917(8) 0.0239(3) 0.0389(14) Uani 0.35 1 d PD B 2
H2X H 1.0083 0.2350 -0.0116 0.047 Uiso 0.35 1 calc PR B 2
C3X C 1.0321(5) 0.2746(7) 0.0686(3) 0.0386(14) Uani 0.35 1 d PD B 2
C4X C 1.019(3) 0.4214(18) 0.0751(8) 0.052(6) Uani 0.35 1 d PD B 2
H4X H 1.0111 0.4762 0.0423 0.062 Uiso 0.35 1 calc PR B 2
C5X C 1.0160(5) 0.4881(9) 0.1260(3) 0.0441(15) Uani 0.35 1 d PD B 2
H5X H 1.0219 0.5858 0.1273 0.053 Uiso 0.35 1 calc PR B 2
C6X C 1.0048(5) 0.4138(8) 0.1764(3) 0.0397(15) Uani 0.35 1 d PD B 2
C7X C 0.958(2) 0.451(2) 0.2263(9) 0.038(4) Uani 0.35 1 d PD B 2
H7X H 0.9536 0.5459 0.2359 0.045 Uiso 0.35 1 calc PR B 2
C8X C 0.9172(5) 0.3519(8) 0.2621(3) 0.0445(16) Uani 0.35 1 d PD B 2
H8X H 0.8822 0.3828 0.2936 0.053 Uiso 0.35 1 calc PR B 2
C9X C 0.9261(5) 0.2104(7) 0.2532(3) 0.0417(16) Uani 0.35 1 d PD B 2
C10X C 0.8673(19) 0.093(2) 0.2724(9) 0.053(6) Uani 0.35 1 d PD B 2
H10X H 0.8343 0.1014 0.3065 0.064 Uiso 0.35 1 calc PR B 2
C11X C 0.8562(6) -0.0298(8) 0.2447(3) 0.0451(16) Uani 0.35 1 d PD B 2
H11X H 0.8143 -0.1005 0.2600 0.054 Uiso 0.35 1 calc PR B 2
C12X C 0.9044(5) -0.0569(7) 0.1939(3) 0.0404(15) Uani 0.35 1 d PD B 2
C13X C 0.8804(18) -0.154(2) 0.1506(8) 0.053(6) Uani 0.35 1 d PD B 2
H13X H 0.8427 -0.2361 0.1581 0.063 Uiso 0.35 1 calc PR B 2
C14X C 0.9123(5) -0.1282(7) 0.0958(3) 0.0395(14) Uani 0.35 1 d PD B 2
H14X H 0.8875 -0.1914 0.0675 0.047 Uiso 0.35 1 calc PR B 2
C15X C 0.9771(5) -0.0185(7) 0.0801(3) 0.0383(14) Uani 0.35 1 d PD B 2
C16X C 1.0130(6) 0.0680(9) 0.1255(3) 0.0266(16) Uani 0.35 1 d PD B 2
C17X C 1.0451(7) 0.2070(10) 0.1215(4) 0.0306(19) Uani 0.35 1 d PD B 2
C18X C 1.0263(7) 0.2709(8) 0.1718(4) 0.0285(19) Uani 0.35 1 d PD B 2
C19X C 0.9879(8) 0.1723(10) 0.2086(4) 0.030(2) Uani 0.35 1 d PD B 2
C20X C 0.9764(7) 0.0458(9) 0.1795(4) 0.031(2) Uani 0.35 1 d PD B 2
O1 O 0.58884(19) 0.0920(2) 0.11176(10) 0.0456(6) Uani 0.80 1 d P C 1
C21 C 0.6631(2) 0.0734(3) 0.07023(12) 0.0456(7) Uani 0.80 1 d P C 1
H21A H 0.6237 0.0618 0.0331 0.055 Uiso 0.80 1 calc PR C 1
H21B H 0.7088 -0.0091 0.0784 0.055 Uiso 0.80 1 calc PR C 1
C22 C 0.7344(12) 0.2063(18) 0.0717(3) 0.0600(12) Uani 0.80 1 d PD C 1
H22A H 0.8113 0.1838 0.0670 0.072 Uiso 0.80 1 calc PR C 1
H22B H 0.7079 0.2719 0.0422 0.072 Uiso 0.80 1 calc PR C 1
O1X O 0.5815(8) 0.1477(10) 0.1022(3) 0.0456(6) Uani 0.20 1 d PD C 2
C21X C 0.6207(10) 0.217(2) 0.0538(5) 0.086(6) Uani 0.20 1 d PD C 2
H21C H 0.6031 0.1649 0.0189 0.103 Uiso 0.20 1 calc PR C 2
H21D H 0.5925 0.3124 0.0496 0.103 Uiso 0.20 1 calc PR C 2
C22X C 0.729(5) 0.214(8) 0.0698(11) 0.0600(12) Uani 0.20 1 d PD C 2
H22C H 0.7710 0.2783 0.0476 0.072 Uiso 0.20 1 calc PR C 2
H22D H 0.7599 0.1204 0.0685 0.072 Uiso 0.20 1 calc PR C 2
C23 C 0.7212(2) 0.2646(3) 0.12870(11) 0.0636(7) Uani 1 1 d D . .
H23A H 0.7924 0.2739 0.1503 0.076 Uiso 1 1 calc R C 1
H23B H 0.6852 0.3559 0.1262 0.076 Uiso 1 1 calc R C 1
C24 C 0.6516(2) 0.1605(3) 0.15438(11) 0.0600(7) Uani 1 1 d D C .
H24A H 0.6977 0.0934 0.1764 0.072 Uiso 1 1 calc R D 1
H24B H 0.6036 0.2068 0.1797 0.072 Uiso 1 1 calc R D 1
C25 C 0.39532(19) -0.1726(2) 0.12543(9) 0.0465(6) Uani 1 1 d . . .
H25A H 0.3828 -0.1445 0.1640 0.056 Uiso 1 1 calc R C .
H25B H 0.4731 -0.1959 0.1238 0.056 Uiso 1 1 calc R . .
C26 C 0.3247(2) -0.2928(3) 0.10742(11) 0.0593(7) Uani 1 1 d . C .
H26A H 0.3152 -0.3562 0.1389 0.071 Uiso 1 1 calc R . .
H26B H 0.3555 -0.3447 0.0769 0.071 Uiso 1 1 calc R . .
C27 C 0.2182(2) -0.2248(3) 0.08757(12) 0.0643(7) Uani 1 1 d . . .
H27A H 0.1669 -0.2265 0.1172 0.077 Uiso 1 1 calc R C .
H27B H 0.1844 -0.2725 0.0542 0.077 Uiso 1 1 calc R . .
C28 C 0.24784(16) -0.0779(3) 0.07366(10) 0.0469(6) Uani 1 1 d . C .
H28A H 0.2289 -0.0588 0.0337 0.056 Uiso 1 1 calc R . .
H28B H 0.2082 -0.0120 0.0961 0.056 Uiso 1 1 calc R . .
C29 C 0.31162(17) 0.1492(2) 0.20307(9) 0.0421(5) Uani 1 1 d . . .
H29A H 0.3462 0.0663 0.2207 0.050 Uiso 1 1 calc R C .
H29B H 0.2386 0.1238 0.1863 0.050 Uiso 1 1 calc R . .
C30 C 0.3040(2) 0.2638(3) 0.24543(10) 0.0577(7) Uani 1 1 d . C .
H30A H 0.2339 0.2605 0.2627 0.069 Uiso 1 1 calc R . .
H30B H 0.3642 0.2581 0.2750 0.069 Uiso 1 1 calc R . .
C31 C 0.31272(19) 0.3922(3) 0.21109(11) 0.0540(6) Uani 1 1 d . . .
H31A H 0.3389 0.4715 0.2344 0.065 Uiso 1 1 calc R C .
H31B H 0.2422 0.4163 0.1910 0.065 Uiso 1 1 calc R . .
C32 C 0.3949(3) 0.3497(3) 0.17136(13) 0.0670(8) Uani 1 1 d . C .
H32A H 0.3841 0.4022 0.1361 0.080 Uiso 1 1 calc R . .
H32B H 0.4696 0.3665 0.1880 0.080 Uiso 1 1 calc R . .
C34 C 0.2818(2) 0.3947(3) -0.01645(11) 0.0564(7) Uani 1 1 d D . .
H34A H 0.2117 0.4012 -0.0392 0.068 Uiso 1 1 calc R E 1
H34B H 0.2985 0.4845 0.0018 0.068 Uiso 1 1 calc R E 1
C33 C 0.2818(2) 0.2770(5) 0.02591(14) 0.0670(11) Uani 0.80 1 d PD C 1
H33A H 0.2537 0.3095 0.0610 0.080 Uiso 0.80 1 calc PR C 1
H33B H 0.2355 0.2001 0.0109 0.080 Uiso 0.80 1 calc PR C 1
C35 C 0.3724(7) 0.3478(6) -0.0507(3) 0.0626(18) Uani 0.80 1 d PD C 1
H35A H 0.4037 0.4264 -0.0702 0.075 Uiso 0.80 1 calc PR C 1
H35B H 0.3465 0.2774 -0.0784 0.075 Uiso 0.80 1 calc PR C 1
C36 C 0.4552(2) 0.2868(4) -0.00697(12) 0.0519(8) Uani 0.80 1 d PD C 1
H36A H 0.4975 0.2122 -0.0232 0.062 Uiso 0.80 1 calc PR C 1
H36B H 0.5060 0.3587 0.0084 0.062 Uiso 0.80 1 calc PR C 1
C33X C 0.3086(10) 0.3379(12) 0.0372(3) 0.0670(11) Uani 0.20 1 d PD C 2
H33C H 0.2426 0.2972 0.0515 0.080 Uiso 0.20 1 calc PR C 2
H33D H 0.3349 0.4121 0.0631 0.080 Uiso 0.20 1 calc PR C 2
C35X C 0.359(4) 0.328(3) -0.0543(13) 0.0626(18) Uani 0.20 1 d PD C 2
H35C H 0.3253 0.3146 -0.0927 0.075 Uiso 0.20 1 calc PR C 2
H35D H 0.4280 0.3793 -0.0552 0.075 Uiso 0.20 1 calc PR C 2
C36X C 0.3702(13) 0.2018(12) -0.0233(2) 0.081(5) Uani 0.20 1 d PD C 2
H36C H 0.4312 0.1472 -0.0363 0.098 Uiso 0.20 1 calc PR C 2
H36D H 0.3030 0.1463 -0.0293 0.098 Uiso 0.20 1 calc PR C 2

loop_
_atom_site_aniso_label
_atom_site_aniso_U_11
_atom_site_aniso_U_22
_atom_site_aniso_U_33
_atom_site_aniso_U_23
_atom_site_aniso_U_13
_atom_site_aniso_U_12
Li1 0.044(2) 0.053(2) 0.042(2) -0.0049(18) 0.0106(16) -0.0039(18)
O2 0.0326(7) 0.0467(9) 0.0430(8) -0.0024(7) -0.0014(6) 0.0026(6)
O3 0.0492(9) 0.0423(9) 0.0416(8) -0.0073(7) 0.0109(7) -0.0036(7)
O4 0.0595(11) 0.0760(13) 0.0491(10) 0.0146(9) 0.0136(8) 0.0089(9)
C1 0.026(4) 0.035(4) 0.024(3) -0.008(3) 0.000(3) 0.001(3)
C2 0.0289(16) 0.0330(18) 0.0293(17) -0.0042(15) 0.0039(13) -0.0028(14)
C3 0.0280(15) 0.0334(17) 0.0265(16) -0.0011(15) 0.0045(14) 0.0046(13)
C4 0.022(3) 0.038(4) 0.039(3) 0.008(3) 0.008(2) -0.001(2)
C5 0.0314(17) 0.050(2) 0.0295(18) 0.0108(17) 0.0060(13) 0.0044(16)
C6 0.0293(16) 0.053(2) 0.0229(16) 0.0019(16) -0.0006(13) 0.0073(16)
C7 0.033(4) 0.066(5) 0.017(3) -0.002(3) 0.007(2) 0.016(3)
C8 0.0362(19) 0.061(3) 0.0270(18) -0.0136(19) -0.0006(14) 0.0108(18)
C9 0.0295(16) 0.052(3) 0.0288(17) -0.0107(17) -0.0046(14) 0.0065(16)
C10 0.049(4) 0.039(4) 0.043(5) -0.020(3) -0.004(3) 0.008(3)
C11 0.0384(19) 0.036(2) 0.045(2) -0.0126(18) -0.0053(16) 0.0060(17)
C12 0.0292(16) 0.035(2) 0.034(2) -0.0093(15) -0.0023(13) 0.0015(14)
C13 0.035(3) 0.037(4) 0.033(3) 0.009(3) 0.008(2) 0.009(3)
C14 0.0317(16) 0.035(2) 0.0255(17) -0.0005(16) 0.0022(13) 0.0004(14)
C15 0.0231(14) 0.0314(18) 0.0278(16) -0.0011(14) 0.0017(12) 0.0015(12)
C16 0.0214(19) 0.025(3) 0.035(2) 0.001(2) 0.0017(14) 0.000(2)
C17 0.0255(17) 0.039(2) 0.020(2) 0.0019(19) 0.0052(18) 0.0047(16)
C18 0.0265(19) 0.036(3) 0.027(3) -0.0055(19) -0.0057(18) 0.003(2)
C19 0.024(3) 0.042(4) 0.026(3) 0.001(2) -0.0006(17) 0.002(2)
C20 0.026(2) 0.040(3) 0.028(3) -0.011(2) 0.000(2) 0.0041(17)
C1X 0.022(5) 0.050(13) 0.047(8) 0.014(5) 0.010(4) 0.004(8)
C2X 0.037(3) 0.037(4) 0.043(4) -0.001(3) 0.009(3) -0.004(3)
C3X 0.030(3) 0.043(4) 0.044(4) -0.003(3) 0.014(3) 0.003(3)
C4X 0.045(8) 0.034(7) 0.077(13) -0.016(6) 0.018(7) 0.006(5)
C5X 0.035(3) 0.043(4) 0.055(5) -0.011(4) 0.007(3) -0.003(3)
C6X 0.027(3) 0.044(4) 0.047(4) -0.011(3) -0.003(3) -0.002(3)
C7X 0.028(6) 0.061(10) 0.022(5) -0.009(4) -0.009(4) 0.007(5)
C8X 0.033(3) 0.068(5) 0.031(3) -0.010(4) -0.002(3) 0.003(4)
C9X 0.036(3) 0.060(5) 0.028(3) -0.007(4) -0.007(3) 0.010(4)
C10X 0.054(9) 0.055(8) 0.047(10) 0.013(6) -0.018(7) -0.008(6)
C11X 0.049(4) 0.052(5) 0.034(4) 0.010(3) 0.000(3) 0.011(4)
C12X 0.037(4) 0.045(4) 0.039(4) 0.005(4) 0.000(3) 0.009(3)
C13X 0.070(10) 0.041(10) 0.046(8) -0.021(7) -0.001(6) 0.013(7)
C14X 0.038(4) 0.044(4) 0.037(4) -0.006(3) 0.005(3) 0.008(3)
C15X 0.026(3) 0.045(4) 0.044(4) -0.004(3) 0.001(3) 0.007(3)
C16X 0.025(3) 0.033(6) 0.022(5) -0.006(3) 0.004(3) 0.000(4)
C17X 0.023(3) 0.032(5) 0.036(5) 0.011(5) 0.001(3) -0.001(5)
C18X 0.019(3) 0.029(4) 0.038(6) -0.010(5) 0.003(5) 0.001(3)
C19X 0.022(4) 0.049(7) 0.018(3) 0.005(5) -0.002(2) -0.001(5)
C20X 0.028(3) 0.024(4) 0.037(6) 0.003(4) -0.013(4) 0.001(3)
O1 0.0403(9) 0.0410(15) 0.0566(12) -0.0083(11) 0.0114(9) -0.0098(12)
C21 0.0337(14) 0.0536(18) 0.0497(16) -0.0101(14) 0.0046(12) 0.0065(13)
C22 0.0397(17) 0.081(3) 0.0606(17) 0.0101(18) 0.0133(14) 0.0032(19)
O1X 0.0403(9) 0.0410(15) 0.0566(12) -0.0083(11) 0.0114(9) -0.0098(12)
C21X 0.051(8) 0.157(18) 0.048(8) 0.033(10) -0.012(6) -0.004(10)
C22X 0.0397(17) 0.081(3) 0.0606(17) 0.0101(18) 0.0133(14) 0.0032(19)
C23 0.0570(16) 0.0720(19) 0.0613(16) -0.0114(14) 0.0021(13) -0.0172(14)
C24 0.0463(14) 0.081(2) 0.0515(15) 0.0116(14) -0.0012(11) -0.0004(13)
C25 0.0459(13) 0.0522(14) 0.0404(12) -0.0006(10) -0.0025(10) 0.0101(11)
C26 0.0734(18) 0.0472(15) 0.0584(16) -0.0031(12) 0.0128(13) -0.0024(13)
C27 0.0495(15) 0.079(2) 0.0629(17) 0.0099(15) -0.0021(12) -0.0164(14)
C28 0.0308(11) 0.0614(16) 0.0481(13) -0.0138(11) 0.0001(9) 0.0050(10)
C29 0.0390(11) 0.0503(14) 0.0372(11) 0.0019(10) 0.0051(9) 0.0050(10)
C30 0.0573(15) 0.0747(19) 0.0419(13) -0.0138(13) 0.0090(11) 0.0075(14)
C31 0.0453(13) 0.0515(15) 0.0636(16) -0.0218(13) -0.0062(11) 0.0025(11)
C32 0.081(2) 0.0482(16) 0.0744(19) -0.0185(14) 0.0203(15) -0.0124(14)
C34 0.0464(14) 0.0446(14) 0.0776(18) -0.0054(13) 0.0001(12) -0.0007(11)
C33 0.0321(16) 0.115(3) 0.0525(19) 0.011(2) -0.0077(13) -0.0045(18)
C35 0.062(3) 0.070(3) 0.0568(18) 0.020(2) 0.011(2) 0.012(3)
C36 0.0443(16) 0.062(2) 0.0503(17) 0.0137(15) 0.0101(13) 0.0038(15)
C33X 0.0321(16) 0.115(3) 0.0525(19) 0.011(2) -0.0077(13) -0.0045(18)
C35X 0.062(3) 0.070(3) 0.0568(18) 0.020(2) 0.011(2) 0.012(3)
C36X 0.073(10) 0.080(11) 0.087(12) 0.031(9) -0.019(9) -0.003(9)

loop_
_atom_type_symbol
_atom_type_description
_atom_type_scat_dispersion_real
_atom_type_scat_dispersion_imag
_atom_type_scat_source
C C 0.0033 0.0016 'International Tables Vol C Tables 4.2.6.8 and 6.1.1.4'
H H 0.0000 0.0000 'International Tables Vol C Tables 4.2.6.8 and 6.1.1.4'
Li Li -0.0003 0.0001 'International Tables Vol C Tables 4.2.6.8 and 6.1.1.4'
O O 0.0106 0.0060 'International Tables Vol C Tables 4.2.6.8 and 6.1.1.4'

loop_
_geom_angle_atom_site_label_1
_geom_angle_atom_site_label_2
_geom_angle_atom_site_label_3
_geom_angle
_geom_angle_site_symmetry_1
O1X Li1 O3 106.7(3) .
O1X Li1 O4 97.7(3) .
O3 Li1 O4 105.5(2) .
O1X Li1 O2 124.7(4) .
O3 Li1 O2 110.42(19) .
O4 Li1 O2 109.7(2) .
O3 Li1 O1 108.9(2) .
O4 Li1 O1 113.0(2) .
O2 Li1 O1 109.3(2) .
C25 O2 C28 106.79(17) .
C25 O2 Li1 117.91(17) .
C28 O2 Li1 121.16(18) .
C32 O3 C29 109.64(17) .
C32 O3 Li1 121.08(19) .
C29 O3 Li1 129.20(18) .
C33 O4 C36 110.4(2) .
C36 O4 C33X 101.4(5) .
C33 O4 C36X 79.1(7) .
C33X O4 C36X 96.1(7) .
C33 O4 Li1 119.3(2) .
C36 O4 Li1 130.28(19) .
C33X O4 Li1 122.3(3) .
C36X O4 Li1 130.8(5) .
C1 C1 C2 120.5(17) 3_755
C1 C1 C15 123.6(19) 3_755
C2 C1 C15 115.8(5) .
C3 C2 C1 123.3(5) .
C3 C2 H2 118.4 .
C1 C2 H2 118.4 .
C2 C3 C17 116.7(3) .
C2 C3 C4 128.9(5) .
C17 C3 C4 113.2(5) .
C5 C4 C3 123.7(6) .
C5 C4 H4 118.1 .
C3 C4 H4 118.1 .
C4 C5 C6 121.0(5) .
C4 C5 H5 119.5 .
C6 C5 H5 119.5 .
C18 C6 C7 116.0(5) .
C18 C6 C5 113.6(4) .
C7 C6 C5 128.4(5) .
C8 C7 C6 122.3(6) .
C8 C7 H7 118.9 .
C6 C7 H7 118.9 .
C7 C8 C9 121.2(4) .
C7 C8 H8 119.4 .
C9 C8 H8 119.4 .
C19 C9 C8 115.1(4) .
C19 C9 C10 113.0(5) .
C8 C9 C10 130.0(6) .
C11 C10 C9 123.7(8) .
C11 C10 H10 118.2 .
C9 C10 H10 118.2 .
C10 C11 C12 121.1(6) .
C10 C11 H11 119.4 .
C12 C11 H11 119.4 .
C20 C12 C13 114.4(5) .
C20 C12 C11 114.7(4) .
C13 C12 C11 129.8(5) .
C12 C13 C14 121.4(6) .
C12 C13 H13 119.3 .
C14 C13 H13 119.3 .
C13 C14 C15 123.2(4) .
C13 C14 H14 118.4 .
C15 C14 H14 118.4 .
C16 C15 C14 113.3(3) .
C16 C15 C1 114.9(6) .
C14 C15 C1 130.8(6) .
C15 C16 C17 124.1(4) .
C15 C16 C20 122.4(5) .
C17 C16 C20 108.8(4) .
C18 C17 C3 122.4(4) .
C18 C17 C16 107.1(5) .
C3 C17 C16 120.2(4) .
C6 C18 C17 124.3(5) .
C6 C18 C19 121.1(5) .
C17 C18 C19 108.9(4) .
C9 C19 C20 123.2(5) .
C9 C19 C18 123.4(5) .
C20 C19 C18 107.6(4) .
C12 C20 C19 122.8(5) .
C12 C20 C16 124.4(5) .
C19 C20 C16 107.5(4) .
C1X C1X C15X 125(3) 3_755
C1X C1X C2X 120(3) 3_755
C15X C1X C2X 113.9(11) .
C3X C2X C1X 126.5(9) .
C3X C2X H2X 116.7 .
C1X C2X H2X 116.7 .
C2X C3X C17X 116.0(7) .
C2X C3X C4X 131.4(11) .
C17X C3X C4X 111.1(10) .
C5X C4X C3X 124.5(15) .
C5X C4X H4X 117.7 .
C3X C4X H4X 117.7 .
C4X C5X C6X 121.7(11) .
C4X C5X H5X 119.2 .
C6X C5X H5X 119.2 .
C18X C6X C7X 113.9(11) .
C18X C6X C5X 113.4(7) .
C7X C6X C5X 131.6(12) .
C8X C7X C6X 122.1(16) .
C8X C7X H7X 118.9 .
C6X C7X H7X 118.9 .
C9X C8X C7X 122.9(11) .
C9X C8X H8X 118.6 .
C7X C8X H8X 118.6 .
C8X C9X C19X 115.3(8) .
C8X C9X C10X 132.9(10) .
C19X C9X C10X 110.5(10) .
C11X C10X C9X 124.5(14) .
C11X C10X H10X 117.8 .
C9X C10X H10X 117.8 .
C10X C11X C12X 123.1(11) .
C10X C11X H11X 118.4 .
C12X C11X H11X 118.4 .
C20X C12X C13X 112.9(10) .
C20X C12X C11X 113.4(7) .
C13X C12X C11X 132.6(10) .
C12X C13X C14X 120.7(14) .
C12X C13X H13X 119.7 .
C14X C13X H13X 119.7 .
C15X C14X C13X 125.8(10) .
C15X C14X H14X 117.1 .
C13X C14X H14X 117.1 .
C14X C15X C16X 113.0(7) .
C14X C15X C1X 132.3(13) .
C16X C15X C1X 113.8(12) .
C17X C16X C15X 125.7(8) .
C17X C16X C20X 108.5(7) .
C15X C16X C20X 120.7(8) .
C18X C17X C16X 107.3(7) .
C18X C17X C3X 123.7(9) .
C16X C17X C3X 119.1(9) .
C17X C18X C19X 109.4(7) .
C17X C18X C6X 123.1(9) .
C19X C18X C6X 122.7(8) .
C18X C19X C9X 121.9(9) .
C18X C19X C20X 107.6(7) .
C9X C19X C20X 124.3(9) .
C12X C20X C19X 122.5(9) .
C12X C20X C16X 125.9(8) .
C19X C20X C16X 107.1(7) .
C24 O1 C21 103.0(2) .
C24 O1 Li1 123.4(2) .
C21 O1 Li1 125.8(2) .
O1 C21 C22 105.8(3) .
O1 C21 H21A 110.6 .
C22 C21 H21A 110.6 .
O1 C21 H21B 110.6 .
C22 C21 H21B 110.6 .
H21A C21 H21B 108.7 .
C23 C22 C21 103.4(8) .
C23 C22 H22A 111.1 .
C21 C22 H22A 111.1 .
C23 C22 H22B 111.1 .
C21 C22 H22B 111.1 .
H22A C22 H22B 109.1 .
C24 O1X C21X 115.6(8) .
C24 O1X Li1 124.8(7) .
C21X O1X Li1 115.1(6) .
C22X C21X O1X 98(3) .
C22X C21X H21C 112.1 .
O1X C21X H21C 112.1 .
C22X C21X H21D 112.1 .
O1X C21X H21D 112.1 .
H21C C21X H21D 109.7 .
C21X C22X C23 97(3) .
C21X C22X H22C 112.3 .
C23 C22X H22C 112.3 .
C21X C22X H22D 112.3 .
C23 C22X H22D 112.3 .
H22C C22X H22D 109.9 .
C24 C23 C22 103.3(7) .
C24 C23 C22X 105(3) .
C24 C23 H23A 111.1 .
C22 C23 H23A 111.1 .
C22X C23 H23A 113.9 .
C24 C23 H23B 111.1 .
C22 C23 H23B 111.1 .
C22X C23 H23B 106.9 .
H23A C23 H23B 109.1 .
O1 C24 C23 108.7(2) .
O1X C24 C23 91.3(4) .
O1 C24 H24A 110.0 .
O1X C24 H24A 132.5 .
C23 C24 H24A 110.0 .
O1 C24 H24B 110.0 .
O1X C24 H24B 102.8 .
C23 C24 H24B 110.0 .
H24A C24 H24B 108.3 .
O2 C25 C26 104.85(18) .
O2 C25 H25A 110.8 .
C26 C25 H25A 110.8 .
O2 C25 H25B 110.8 .
C26 C25 H25B 110.8 .
H25A C25 H25B 108.9 .
C25 C26 C27 102.9(2) .
C25 C26 H26A 111.2 .
C27 C26 H26A 111.2 .
C25 C26 H26B 111.2 .
C27 C26 H26B 111.2 .
H26A C26 H26B 109.1 .
C26 C27 C28 105.1(2) .
C26 C27 H27A 110.7 .
C28 C27 H27A 110.7 .
C26 C27 H27B 110.7 .
C28 C27 H27B 110.7 .
H27A C27 H27B 108.8 .
O2 C28 C27 106.73(19) .
O2 C28 H28A 110.4 .
C27 C28 H28A 110.4 .
O2 C28 H28B 110.4 .
C27 C28 H28B 110.4 .
H28A C28 H28B 108.6 .
O3 C29 C30 105.13(19) .
O3 C29 H29A 110.7 .
C30 C29 H29A 110.7 .
O3 C29 H29B 110.7 .
C30 C29 H29B 110.7 .
H29A C29 H29B 108.8 .
C31 C30 C29 103.09(19) .
C31 C30 H30A 111.1 .
C29 C30 H30A 111.1 .
C31 C30 H30B 111.1 .
C29 C30 H30B 111.1 .
H30A C30 H30B 109.1 .
C30 C31 C32 101.7(2) .
C30 C31 H31A 111.4 .
C32 C31 H31A 111.4 .
C30 C31 H31B 111.4 .
C32 C31 H31B 111.4 .
H31A C31 H31B 109.3 .
O3 C32 C31 105.8(2) .
O3 C32 H32A 110.6 .
C31 C32 H32A 110.6 .
O3 C32 H32B 110.6 .
C31 C32 H32B 110.6 .
H32A C32 H32B 108.7 .
C33X C34 C35X 105.8(11) .
C33X C34 C35 104.4(4) .
C35X C34 C33 96.8(5) .
C35 C34 C33 100.2(2) .
C33X C34 H34A 131.3 .
C35X C34 H34A 104.8 .
C35 C34 H34A 111.7 .
C33 C34 H34A 111.7 .
C35X C34 H34B 121.6 .
C35 C34 H34B 111.7 .
C33 C34 H34B 111.7 .
H34A C34 H34B 109.5 .
O4 C33 C34 106.3(2) .
O4 C33 H33A 110.5 .
C34 C33 H33A 110.5 .
O4 C33 H33B 110.5 .
C34 C33 H33B 110.5 .
H33A C33 H33B 108.7 .
C34 C35 C36 103.0(4) .
C34 C35 H35A 111.2 .
C36 C35 H35A 111.2 .
C34 C35 H35B 111.2 .
C36 C35 H35B 111.2 .
H35A C35 H35B 109.1 .
O4 C36 C35 104.6(3) .
O4 C36 H36A 110.8 .
C35 C36 H36A 110.8 .
O4 C36 H36B 110.8 .
C35 C36 H36B 110.8 .
H36A C36 H36B 108.9 .
C34 C33X O4 111.2(5) .
C34 C33X H33C 109.4 .
O4 C33X H33C 109.4 .
C34 C33X H33D 109.4 .
O4 C33X H33D 109.4 .
H33C C33X H33D 108.0 .
C36X C35X C34 95.3(8) .
C36X C35X H35C 112.7 .
C34 C35X H35C 112.7 .
C36X C35X H35D 112.7 .
C34 C35X H35D 112.7 .
H35C C35X H35D 110.2 .
C35X C36X O4 109.2(18) .
C35X C36X H36C 109.8 .
O4 C36X H36C 109.8 .
C35X C36X H36D 109.8 .
O4 C36X H36D 109.8 .
H36C C36X H36D 108.3 .

loop_
_geom_bond_atom_site_label_1
_geom_bond_atom_site_label_2
_geom_bond_distance
_geom_bond_site_symmetry_2
Li1 O1X 1.875(11) .
Li1 O3 1.916(4) .
Li1 O4 1.933(4) .
Li1 O2 1.943(4) .
Li1 O1 1.959(4) .
O2 C25 1.436(3) .
O2 C28 1.447(2) .
O3 C32 1.439(3) .
O3 C29 1.441(2) .
O4 C33 1.414(3) .
O4 C36 1.437(3) .
O4 C33X 1.438(5) .
O4 C36X 1.451(5) .
C1 C1 1.429(13) 3_755
C1 C2 1.467(18) .
C1 C15 1.484(14) .
C2 C3 1.401(4) .
C2 H2 0.9500 .
C3 C17 1.405(6) .
C3 C4 1.452(8) .
C4 C5 1.376(10) .
C4 H4 0.9500 .
C5 C6 1.465(5) .
C5 H5 0.9500 .
C6 C18 1.392(6) .
C6 C7 1.434(8) .
C7 C8 1.396(12) .
C7 H7 0.9500 .
C8 C9 1.438(5) .
C8 H8 0.9500 .
C9 C19 1.394(6) .
C9 C10 1.458(13) .
C10 C11 1.353(13) .
C10 H10 0.9500 .
C11 C12 1.455(5) .
C11 H11 0.9500 .
C12 C20 1.381(6) .
C12 C13 1.416(9) .
C13 C14 1.417(11) .
C13 H13 0.9500 .
C14 C15 1.444(5) .
C14 H14 0.9500 .
C15 C16 1.403(6) .
C16 C17 1.411(5) .
C16 C20 1.418(5) .
C17 C18 1.400(5) .
C18 C19 1.419(6) .
C19 C20 1.405(5) .
C1X C1X 1.40(3) 3_755
C1X C15X 1.49(2) .
C1X C2X 1.50(3) .
C2X C3X 1.349(9) .
C2X H2X 0.9500 .
C3X C17X 1.430(10) .
C3X C4X 1.442(17) .
C4X C5X 1.387(18) .
C4X H4X 0.9500 .
C5X C6X 1.427(9) .
C5X H5X 0.9500 .
C6X C18X 1.416(10) .
C6X C7X 1.422(18) .
C7X C8X 1.41(2) .
C7X H7X 0.9500 .
C8X C9X 1.393(9) .
C8X H8X 0.9500 .
C9X C19X 1.414(10) .
C9X C10X 1.447(19) .
C10X C11X 1.364(19) .
C10X H10X 0.9500 .
C11X C12X 1.426(9) .
C11X H11X 0.9500 .
C12X C20X 1.397(11) .
C12X C13X 1.415(17) .
C13X C14X 1.425(18) .
C13X H13X 0.9500 .
C14X C15X 1.400(9) .
C14X H14X 0.9500 .
C15X C16X 1.421(9) .
C16X C17X 1.410(9) .
C16X C20X 1.425(9) .
C17X C18X 1.396(9) .
C18X C19X 1.410(9) .
C19X C20X 1.415(9) .
O1 C24 1.404(3) .
O1 C21 1.419(4) .
C21 C22 1.559(17) .
C21 H21A 0.9900 .
C21 H21B 0.9900 .
C22 C23 1.503(5) .
C22 H22A 0.9900 .
C22 H22B 0.9900 .
O1X C24 1.474(5) .
O1X C21X 1.461(13) .
C21X C22X 1.36(6) .
C21X H21C 0.9900 .
C21X H21D 0.9900 .
C22X C23 1.509(5) .
C22X H22C 0.9900 .
C22X H22D 0.9900 .
C23 C24 1.490(4) .
C23 H23A 0.9900 .
C23 H23B 0.9900 .
C24 H24A 0.9900 .
C24 H24B 0.9900 .
C25 C26 1.499(3) .
C25 H25A 0.9900 .
C25 H25B 0.9900 .
C26 C27 1.514(4) .
C26 H26A 0.9900 .
C26 H26B 0.9900 .
C27 C28 1.514(4) .
C27 H27A 0.9900 .
C27 H27B 0.9900 .
C28 H28A 0.9900 .
C28 H28B 0.9900 .
C29 C30 1.516(3) .
C29 H29A 0.9900 .
C29 H29B 0.9900 .
C30 C31 1.503(4) .
C30 H30A 0.9900 .
C30 H30B 0.9900 .
C31 C32 1.505(3) .
C31 H31A 0.9900 .
C31 H31B 0.9900 .
C32 H32A 0.9900 .
C32 H32B 0.9900 .
C34 C33X 1.419(5) .
C34 C35X 1.510(5) .
C34 C35 1.510(5) .
C34 C33 1.531(4) .
C34 H34A 0.9900 .
C34 H34B 0.9900 .
C33 H33A 0.9900 .
C33 H33B 0.9900 .
C35 C36 1.528(9) .
C35 H35A 0.9900 .
C35 H35B 0.9900 .
C36 H36A 0.9900 .
C36 H36B 0.9900 .
C33X H33C 0.9900 .
C33X H33D 0.9900 .
C35X C36X 1.438(5) .
C35X H35C 0.9900 .
C35X H35D 0.9900 .
C36X H36C 0.9900 .
C36X H36D 0.9900 .
